data_4126922
loop_
_publ_author_name
'Cheng, Shao-Chi'
'Chen, Kai-Jen'
'Suzaki, Yuji'
'Tsuchido, Yoshitaka'
'Kuo, Ting-Shen'
'Osakada, Kohtaro'
'Horie, Masaki'

_publ_section_title
;
 Reversible Laser-Induced Bending of Pseudorotaxane Crystals.
;
_journal_name_full 'Journal of the American Chemical Society'
_journal_paper_doi 10.1021/jacs.7b10998
_journal_year 2017
_chemical_formula_moiety 'C48 H52 Br4 F6 Fe N3 O8 P'
_chemical_formula_sum 'C48 H52 Br4 F6 Fe N3 O8 P'
_chemical_formula_weight 1319.39
_chemical_name_systematic
;
 ?
;
_space_group_IT_number 14
_symmetry_cell_setting monoclinic
_symmetry_space_group_name_Hall '-P 2yn'
_symmetry_space_group_name_H-M 'P 1 21/n 1'
_atom_sites_solution_hydrogens geom
_atom_sites_solution_primary direct
_atom_sites_solution_secondary difmap
_audit_creation_method SHELXL-97
_cell_angle_alpha 90.00
_cell_angle_beta 96.062(3)
_cell_angle_gamma 90.00
_cell_formula_units_Z 4
_cell_length_a 12.0619(6)
_cell_length_b 12.0551(7)
_cell_length_c 38.420(2)
_cell_measurement_reflns_used 2868
_cell_measurement_temperature 200(2)
_cell_measurement_theta_max 19.55
_cell_measurement_theta_min 2.33
_cell_volume 5555.3(5)
_computing_molecular_graphics 'Ortep-3 for Windows (Farrugia, 1997)'
_computing_publication_material 'WinGX publication routines (Farrugia, 1999)'
_computing_structure_refinement 'SHELXL-97 (Sheldrick, 1997)'
_computing_structure_solution 'SHELXS-86 (Sheldrick, 1986)'
_diffrn_ambient_temperature 200(2)
_diffrn_measured_fraction_theta_full 0.828
_diffrn_measured_fraction_theta_max 0.828
_diffrn_measurement_device_type 'Bruker APEX2'
_diffrn_radiation_monochromator graphite
_diffrn_radiation_source 'fine-focus sealed tube'
_diffrn_radiation_type MoK\a
_diffrn_radiation_wavelength 0.71073
_diffrn_reflns_av_R_equivalents 0.0865
_diffrn_reflns_av_sigmaI/netI 0.1483
_diffrn_reflns_limit_h_max 12
_diffrn_reflns_limit_h_min -11
_diffrn_reflns_limit_k_max 10
_diffrn_reflns_limit_k_min -13
_diffrn_reflns_limit_l_max 45
_diffrn_reflns_limit_l_min -43
_diffrn_reflns_number 29370
_diffrn_reflns_theta_full 24.91
_diffrn_reflns_theta_max 24.91
_diffrn_reflns_theta_min 1.72
_exptl_absorpt_coefficient_mu 3.248
_exptl_absorpt_correction_T_max 0.8290
_exptl_absorpt_correction_T_min 0.2990
_exptl_absorpt_correction_type multi-scan
_exptl_crystal_colour yellow
_exptl_crystal_density_diffrn 1.577
_exptl_crystal_density_method 'not measured'
_exptl_crystal_description prism
_exptl_crystal_F_000 2640
_exptl_crystal_size_max 0.49
_exptl_crystal_size_mid 0.10
_exptl_crystal_size_min 0.02
_refine_diff_density_max 0.588
_refine_diff_density_min -0.391
_refine_diff_density_rms 0.082
_refine_ls_extinction_method none
_refine_ls_goodness_of_fit_ref 0.928
_refine_ls_hydrogen_treatment constr
_refine_ls_matrix_type full
_refine_ls_number_parameters 615
_refine_ls_number_reflns 8015
_refine_ls_number_restraints 10
_refine_ls_restrained_S_all 0.927
_refine_ls_R_factor_all 0.1839
_refine_ls_R_factor_gt 0.0660
_refine_ls_shift/su_max 0.000
_refine_ls_shift/su_mean 0.000
_refine_ls_structure_factor_coef Fsqd
_refine_ls_weighting_details 'calc w=1/[\s^2^(Fo^2^)+(0.0709P)^2^+0.0000P] where P=(Fo^2^+2Fc^2^)/3'
_refine_ls_weighting_scheme calc
_refine_ls_wR_factor_gt 0.1404
_refine_ls_wR_factor_ref 0.1676
_reflns_number_gt 3306
_reflns_number_total 8015
_reflns_threshold_expression >2sigma(I)
_cod_data_source_file ja7b10998_si_005.cif
_cod_data_source_block a17743
_cod_original_cell_volume 5555.4(5)
_cod_original_sg_symbol_H-M 'P 21/n'
_cod_database_code 4126922

loop_
_symmetry_equiv_pos_as_xyz
'x, y, z'
'-x+1/2, y+1/2, -z+1/2'
'-x, -y, -z'
'x-1/2, -y-1/2, z-1/2'

loop_
_atom_site_label
_atom_site_type_symbol
_atom_site_fract_x
_atom_site_fract_y
_atom_site_fract_z
_atom_site_U_iso_or_equiv
_atom_site_adp_type
_atom_site_occupancy
_atom_site_symmetry_multiplicity
_atom_site_calc_flag
_atom_site_refinement_flags
_atom_site_disorder_assembly
_atom_site_disorder_group
C1 C 0.2197(11) 0.8422(11) 0.2440(3) 0.107(3) Uani 1 1 d . . .
H1 H 0.1464 0.8793 0.2372 0.128 Uiso 1 1 calc R . .
C2 C 0.2918(11) 0.8592(11) 0.2758(3) 0.107(3) Uani 1 1 d . . .
H2 H 0.2764 0.9116 0.2949 0.128 Uiso 1 1 calc R . .
C3 C 0.3854(12) 0.7933(11) 0.2762(3) 0.121(6) Uani 1 1 d . . .
H3 H 0.4486 0.7895 0.2952 0.145 Uiso 1 1 calc R . .
C4 C 0.3759(10) 0.7335(8) 0.2441(3) 0.099(3) Uani 1 1 d . . .
H4 H 0.4307 0.6791 0.2362 0.119 Uiso 1 1 calc R . .
C5 C 0.2685(9) 0.7646(8) 0.2255(4) 0.099(3) Uani 1 1 d . . .
H5 H 0.2387 0.7371 0.2018 0.119 Uiso 1 1 calc R . .
C6 C 0.3427(7) 1.0393(6) 0.2059(2) 0.047(2) Uani 1 1 d . . .
H6 H 0.2677 1.0700 0.1974 0.057 Uiso 1 1 calc R . .
C7 C 0.4050(9) 1.0649(7) 0.2386(3) 0.065(3) Uani 1 1 d . . .
H7 H 0.3817 1.1166 0.2569 0.078 Uiso 1 1 calc R . .
C8 C 0.5066(8) 1.0035(7) 0.2406(2) 0.051(3) Uani 1 1 d . . .
H8 H 0.5669 1.0039 0.2606 0.061 Uiso 1 1 calc R . .
C9 C 0.5066(7) 0.9423(6) 0.2096(2) 0.044(2) Uani 1 1 d . . .
H9 H 0.5670 0.8903 0.2041 0.053 Uiso 1 1 calc R . .
C10 C 0.4041(7) 0.9602(6) 0.1877(2) 0.033(2) Uani 1 1 d . . .
C11 C 0.3706(6) 0.9094(6) 0.15389(19) 0.038(2) Uani 1 1 d . . .
H11A H 0.2882 0.9059 0.1502 0.045 Uiso 1 1 calc R . .
H11B H 0.3993 0.8325 0.1540 0.045 Uiso 1 1 calc R . .
C12 C 0.3903(7) 0.9178(7) 0.0891(2) 0.055(3) Uani 1 1 d . . .
H12A H 0.4417 0.8542 0.0878 0.066 Uiso 1 1 calc R . .
H12B H 0.3131 0.8887 0.0864 0.066 Uiso 1 1 calc R . .
C13 C 0.4044(11) 0.9950(7) 0.0604(2) 0.057(3) Uani 1 1 d D A .
C14 C 0.3116(9) 1.0403(9) 0.0404(3) 0.080(3) Uani 1 1 d D . .
H14 H 0.2386 1.0159 0.0437 0.096 Uiso 1 1 calc R . .
C15 C 0.3271(13) 1.1226(11) 0.0152(3) 0.112(5) Uani 1 1 d D A .
H15 H 0.2651 1.1521 0.0008 0.134 Uiso 1 1 calc R . .
C16 C 0.4314(16) 1.1586(11) 0.0117(3) 0.105(3) Uani 1 1 d D . .
C17 C 0.5259(10) 1.1121(10) 0.0299(3) 0.098(4) Uani 1 1 d D A .
H17 H 0.5987 1.1366 0.0262 0.117 Uiso 1 1 calc R . .
C18 C 0.5092(10) 1.0274(9) 0.0538(3) 0.073(3) Uani 1 1 d D . .
H18 H 0.5722 0.9915 0.0658 0.088 Uiso 1 1 calc R A .
C19 C 0.4850(18) 1.4034(11) -0.0361(3) 0.105(3) Uani 1 1 d D . .
C20 C 0.3877(13) 1.4579(15) -0.0506(3) 0.117(5) Uani 1 1 d D . .
H20 H 0.3154 1.4276 -0.0498 0.140 Uiso 1 1 calc R . .
C21 C 0.4061(17) 1.5623(15) -0.0666(3) 0.122(5) Uani 1 1 d D . .
H21 H 0.3446 1.6043 -0.0769 0.146 Uiso 1 1 calc R A .
C22 C 0.513(2) 1.6021(12) -0.0671(3) 0.123(6) Uani 1 1 d D . .
H22 H 0.5224 1.6721 -0.0778 0.148 Uiso 1 1 calc R . .
C23 C 0.6085(15) 1.5456(15) -0.0529(4) 0.158(7) Uani 1 1 d D . .
H23 H 0.6813 1.5750 -0.0535 0.190 Uiso 1 1 calc R A .
C24 C 0.5905(13) 1.4469(12) -0.0381(3) 0.116(5) Uani 1 1 d D . .
H24 H 0.6532 1.4050 -0.0286 0.139 Uiso 1 1 calc R . .
C25 C 0.7315(8) 0.8586(9) 0.1155(2) 0.047(2) Uani 1 1 d . . .
C26 C 0.7945(9) 0.7995(9) 0.0935(3) 0.068(3) Uani 1 1 d . . .
H26 H 0.7922 0.7207 0.0933 0.082 Uiso 1 1 calc R . .
C27 C 0.8591(10) 0.8540(13) 0.0722(3) 0.078(4) Uani 1 1 d . . .
C28 C 0.8652(8) 0.9661(12) 0.0708(2) 0.067(3) Uani 1 1 d . . .
C29 C 0.8017(7) 1.0275(8) 0.0927(2) 0.053(3) Uani 1 1 d . . .
H29 H 0.8042 1.1063 0.0922 0.064 Uiso 1 1 calc R . .
C30 C 0.7362(7) 0.9754(9) 0.1147(2) 0.045(2) Uani 1 1 d . . .
C31 C 0.6889(7) 1.1457(7) 0.1409(2) 0.052(2) Uani 1 1 d . . .
H31A H 0.6824 1.1848 0.1181 0.063 Uiso 1 1 calc R . .
H31B H 0.7657 1.1562 0.1523 0.063 Uiso 1 1 calc R . .
C32 C 0.6063(8) 1.1921(7) 0.1636(2) 0.054(3) Uani 1 1 d . . .
H32A H 0.5990 1.1422 0.1837 0.064 Uiso 1 1 calc R . .
H32B H 0.6311 1.2658 0.1727 0.064 Uiso 1 1 calc R . .
C33 C 0.4244(9) 1.2601(7) 0.1613(2) 0.066(3) Uani 1 1 d . . .
H33A H 0.4543 1.3340 0.1686 0.079 Uiso 1 1 calc R . .
H33B H 0.4097 1.2182 0.1825 0.079 Uiso 1 1 calc R . .
C34 C 0.3179(8) 1.2721(7) 0.1366(3) 0.066(3) Uani 1 1 d . . .
H34A H 0.2604 1.3090 0.1491 0.079 Uiso 1 1 calc R . .
H34B H 0.3327 1.3197 0.1167 0.079 Uiso 1 1 calc R . .
C35 C 0.1673(8) 1.1742(7) 0.1074(2) 0.051(2) Uani 1 1 d . . .
H35A H 0.1598 1.1228 0.0872 0.061 Uiso 1 1 calc R . .
H35B H 0.1509 1.2502 0.0985 0.061 Uiso 1 1 calc R . .
C36 C 0.0849(7) 1.1426(7) 0.1327(2) 0.050(2) Uani 1 1 d . . .
H36A H 0.1023 1.1812 0.1554 0.060 Uiso 1 1 calc R . .
H36B H 0.0080 1.1620 0.1230 0.060 Uiso 1 1 calc R . .
C37 C 0.0317(7) 0.9757(7) 0.1598(2) 0.041(2) Uani 1 1 d . . .
C38 C -0.0318(7) 1.0302(7) 0.1827(2) 0.043(2) Uani 1 1 d . . .
H38 H -0.0328 1.1090 0.1828 0.052 Uiso 1 1 calc R . .
C39 C -0.0929(7) 0.9738(8) 0.2051(2) 0.045(2) Uani 1 1 d . . .
C40 C -0.0901(7) 0.8574(8) 0.2044(2) 0.046(2) Uani 1 1 d . . .
C41 C -0.0287(7) 0.8032(7) 0.1819(2) 0.047(2) Uani 1 1 d . . .
H41 H -0.0289 0.7244 0.1818 0.057 Uiso 1 1 calc R . .
C42 C 0.0313(7) 0.8565(8) 0.1600(2) 0.043(2) Uani 1 1 d . . .
C43 C 0.0832(7) 0.6895(7) 0.1326(2) 0.059(3) Uani 1 1 d . . .
H43A H 0.0055 0.6709 0.1236 0.071 Uiso 1 1 calc R . .
H43B H 0.1028 0.6497 0.1549 0.071 Uiso 1 1 calc R . .
C44 C 0.1624(9) 0.6590(8) 0.1062(3) 0.083(3) Uani 1 1 d . . .
H44A H 0.1472 0.5815 0.0986 0.100 Uiso 1 1 calc R . .
H44B H 0.1463 0.7070 0.0854 0.100 Uiso 1 1 calc R . .
C45 C 0.3198(10) 0.5839(9) 0.1323(4) 0.123(4) Uani 1 1 d . . .
H45A H 0.2963 0.5195 0.1173 0.147 Uiso 1 1 calc R . .
H45B H 0.2884 0.5733 0.1549 0.147 Uiso 1 1 calc R . .
C46 C 0.4463(10) 0.5810(8) 0.1395(4) 0.123(4) Uani 1 1 d . . .
H46A H 0.4688 0.5106 0.1515 0.147 Uiso 1 1 calc R . .
H46B H 0.4788 0.5821 0.1169 0.147 Uiso 1 1 calc R . .
C47 C 0.6025(9) 0.6585(7) 0.1696(2) 0.064(3) Uani 1 1 d . . .
H47A H 0.6211 0.5811 0.1765 0.077 Uiso 1 1 calc R . .
H47B H 0.6187 0.7056 0.1906 0.077 Uiso 1 1 calc R . .
C48 C 0.6771(7) 0.6934(7) 0.1431(2) 0.060(3) Uani 1 1 d . . .
H48A H 0.7555 0.6755 0.1515 0.072 Uiso 1 1 calc R . .
H48B H 0.6570 0.6532 0.1208 0.072 Uiso 1 1 calc R . .
N1 N 0.4130(5) 0.9726(5) 0.12393(15) 0.0417(18) Uani 1 1 d . . .
H1A H 0.3807 1.0418 0.1227 0.050 Uiso 1 1 calc R . .
H1B H 0.4887 0.9822 0.1287 0.050 Uiso 1 1 calc R . .
N2 N 0.4062(14) 1.2519(17) -0.0132(5) 0.123(9) Uiso 0.60 1 d PD A 1
N3 N 0.4992(15) 1.2959(15) -0.0157(5) 0.079(6) Uiso 0.60 1 d PD A 1
N3' N 0.421(2) 1.302(3) -0.0210(7) 0.100(10) Uiso 0.40 1 d PD A 2
N2' N 0.508(2) 1.250(3) -0.0110(9) 0.127(15) Uiso 0.40 1 d PD A 2
O1 O 0.6662(4) 1.0285(5) 0.13550(13) 0.0457(15) Uani 1 1 d . . .
O2 O 0.5018(5) 1.2016(4) 0.14249(14) 0.0465(15) Uani 1 1 d . . .
O3 O 0.2777(5) 1.1698(4) 0.12408(14) 0.0497(16) Uani 1 1 d . . .
O4 O 0.0967(5) 1.0236(4) 0.13709(14) 0.0460(15) Uani 1 1 d . . .
O5 O 0.0963(5) 0.8092(4) 0.13748(15) 0.0500(16) Uani 1 1 d . . .
O6 O 0.2768(7) 0.6687(5) 0.1182(2) 0.116(3) Uani 1 1 d . . .
O7 O 0.4877(6) 0.6643(5) 0.15883(18) 0.077(2) Uani 1 1 d . . .
O8 O 0.6651(5) 0.8113(5) 0.13743(14) 0.0490(16) Uani 1 1 d . . .
F1 F 0.9104(4) 0.5093(4) 0.16805(12) 0.0809(17) Uani 1 1 d . . .
F2 F 0.8729(4) 0.5148(4) 0.10930(13) 0.0781(16) Uani 1 1 d . . .
F3 F 0.8593(4) 0.3264(4) 0.10907(12) 0.0758(16) Uani 1 1 d . . .
F4 F 0.8979(4) 0.3225(4) 0.16702(13) 0.0816(17) Uani 1 1 d . . .
F5 F 1.0152(4) 0.4113(4) 0.13413(15) 0.0905(18) Uani 1 1 d . . .
F6 F 0.7546(4) 0.4262(4) 0.14259(13) 0.0753(16) Uani 1 1 d . . .
P1 P 0.8853(2) 0.41833(19) 0.13833(7) 0.0606(8) Uani 1 1 d . . .
Fe1 Fe 0.37124(10) 0.89887(9) 0.23494(3) 0.0496(4) Uani 1 1 d . . .
Br1 Br 0.94035(10) 0.76570(13) 0.04155(3) 0.1237(6) Uani 1 1 d . . .
Br2 Br 0.94776(10) 1.04743(12) 0.04012(3) 0.1112(5) Uani 1 1 d . . .
Br3 Br -0.17402(9) 1.05658(8) 0.23535(3) 0.0739(4) Uani 1 1 d . . .
Br4 Br -0.17049(9) 0.77717(9) 0.23694(3) 0.0807(4) Uani 1 1 d . . .

loop_
_atom_site_aniso_label
_atom_site_aniso_U_11
_atom_site_aniso_U_22
_atom_site_aniso_U_33
_atom_site_aniso_U_23
_atom_site_aniso_U_13
_atom_site_aniso_U_12
C1 0.111(10) 0.134(8) 0.081(7) 0.039(8) 0.034(6) -0.036(7)
C2 0.111(10) 0.134(8) 0.081(7) 0.039(8) 0.034(6) -0.036(7)
C3 0.145(13) 0.120(11) 0.081(9) 0.068(9) -0.061(9) -0.077(10)
C4 0.086(8) 0.058(5) 0.151(10) 0.054(5) -0.004(7) -0.028(6)
C5 0.086(8) 0.058(5) 0.151(10) 0.054(5) -0.004(7) -0.028(6)
C6 0.054(7) 0.033(5) 0.060(7) 0.013(5) 0.028(6) 0.010(5)
C7 0.083(9) 0.056(7) 0.058(7) -0.001(5) 0.021(6) 0.004(7)
C8 0.065(8) 0.042(6) 0.047(6) 0.004(5) 0.009(5) -0.023(6)
C9 0.037(6) 0.037(6) 0.060(6) -0.008(5) 0.011(5) -0.006(5)
C10 0.037(6) 0.021(5) 0.045(6) -0.005(4) 0.017(5) -0.007(4)
C11 0.047(6) 0.021(5) 0.046(5) 0.007(5) 0.009(4) -0.004(4)
C12 0.066(7) 0.052(6) 0.047(6) -0.018(6) 0.001(5) -0.012(5)
C13 0.082(10) 0.047(6) 0.041(6) -0.013(5) 0.000(7) 0.002(7)
C14 0.059(8) 0.110(9) 0.070(8) -0.024(7) -0.006(7) 0.021(7)
C15 0.152(14) 0.121(12) 0.061(8) 0.017(8) 0.007(9) 0.083(11)
C16 0.173(12) 0.079(7) 0.061(6) 0.007(5) 0.008(8) 0.000(9)
C17 0.116(11) 0.126(11) 0.048(7) 0.008(7) -0.008(7) -0.030(9)
C18 0.062(9) 0.098(9) 0.055(7) 0.021(6) -0.012(6) -0.013(7)
C19 0.173(12) 0.079(7) 0.061(6) 0.007(5) 0.008(8) 0.000(9)
C20 0.144(15) 0.134(14) 0.071(9) -0.019(9) 0.005(9) -0.011(12)
C21 0.167(18) 0.120(15) 0.074(10) 0.006(9) -0.011(10) 0.045(12)
C22 0.208(19) 0.105(12) 0.064(9) -0.009(8) 0.052(12) -0.029(15)
C23 0.174(18) 0.140(16) 0.154(15) 0.055(12) -0.016(13) 0.046(14)
C24 0.151(15) 0.093(11) 0.100(10) 0.040(8) 0.005(9) -0.003(10)
C25 0.033(7) 0.064(8) 0.043(7) -0.008(6) -0.006(5) 0.010(6)
C26 0.068(9) 0.082(8) 0.054(7) -0.012(7) 0.002(6) 0.017(7)
C27 0.056(9) 0.121(11) 0.054(8) -0.010(8) 0.000(6) 0.042(9)
C28 0.034(7) 0.142(11) 0.028(6) 0.010(7) 0.018(5) 0.013(8)
C29 0.038(7) 0.079(7) 0.045(6) 0.000(6) 0.011(5) -0.012(6)
C30 0.033(7) 0.059(8) 0.043(6) -0.002(6) 0.003(5) -0.003(6)
C31 0.046(7) 0.067(7) 0.045(6) -0.006(5) 0.008(5) -0.021(6)
C32 0.063(8) 0.048(6) 0.053(6) -0.006(5) 0.018(6) -0.007(5)
C33 0.086(9) 0.044(6) 0.071(7) 0.004(5) 0.029(7) -0.003(6)
C34 0.069(8) 0.037(7) 0.097(8) 0.003(6) 0.032(7) 0.013(6)
C35 0.055(8) 0.042(6) 0.056(6) 0.010(5) 0.007(6) 0.009(5)
C36 0.048(7) 0.042(6) 0.060(6) 0.006(5) 0.010(5) 0.010(5)
C37 0.042(7) 0.031(6) 0.048(6) 0.001(5) 0.000(5) 0.000(5)
C38 0.045(7) 0.037(5) 0.049(6) -0.001(5) 0.008(5) 0.001(5)
C39 0.039(7) 0.055(7) 0.044(6) -0.012(5) 0.012(5) 0.002(5)
C40 0.041(7) 0.045(6) 0.050(6) 0.017(5) -0.002(5) -0.013(5)
C41 0.045(7) 0.030(6) 0.068(7) -0.002(5) 0.012(6) 0.009(5)
C42 0.032(7) 0.040(7) 0.058(7) -0.001(5) 0.003(5) -0.002(5)
C43 0.041(7) 0.044(7) 0.094(8) -0.019(5) 0.010(6) 0.004(5)
C44 0.041(8) 0.065(7) 0.140(10) -0.056(7) -0.001(7) 0.010(6)
C45 0.105(7) 0.040(5) 0.216(11) -0.013(6) -0.019(8) 0.009(7)
C46 0.105(7) 0.040(5) 0.216(11) -0.013(6) -0.019(8) 0.009(7)
C47 0.067(9) 0.044(6) 0.080(8) 0.016(5) 0.007(7) 0.005(6)
C48 0.051(7) 0.045(7) 0.082(8) 0.000(5) -0.006(6) 0.017(5)
N1 0.056(5) 0.027(4) 0.042(4) -0.005(4) 0.005(4) -0.003(4)
O1 0.048(4) 0.044(4) 0.047(4) -0.004(3) 0.012(3) -0.008(3)
O2 0.045(4) 0.045(4) 0.053(4) -0.004(3) 0.022(4) 0.001(3)
O3 0.054(5) 0.030(4) 0.067(4) 0.004(3) 0.011(3) -0.001(3)
O4 0.056(4) 0.024(4) 0.060(4) -0.002(3) 0.018(3) 0.007(3)
O5 0.044(4) 0.030(4) 0.075(4) -0.015(3) 0.007(3) 0.003(3)
O6 0.079(7) 0.041(5) 0.224(9) -0.041(5) -0.002(6) 0.028(5)
O7 0.051(5) 0.047(4) 0.127(6) -0.005(4) -0.014(4) 0.005(4)
O8 0.051(4) 0.041(4) 0.057(4) 0.007(3) 0.013(3) 0.014(3)
F1 0.115(5) 0.048(3) 0.078(4) -0.007(3) -0.001(3) -0.007(3)
F2 0.106(5) 0.037(3) 0.089(4) 0.013(3) 0.001(3) 0.001(3)
F3 0.101(4) 0.044(3) 0.080(4) -0.016(3) -0.003(3) -0.003(3)
F4 0.098(4) 0.039(3) 0.102(4) 0.021(3) -0.013(3) -0.006(3)
F5 0.046(4) 0.077(4) 0.147(5) 0.003(4) 0.006(3) 0.007(3)
F6 0.067(4) 0.060(3) 0.100(4) 0.004(3) 0.016(3) 0.007(3)
P1 0.073(2) 0.0255(14) 0.0810(19) -0.0014(17) -0.0038(15) -0.0013(16)
Fe1 0.0460(9) 0.0509(8) 0.0520(8) 0.0167(7) 0.0049(6) -0.0060(7)
Br1 0.0999(11) 0.2018(14) 0.0728(9) -0.0278(9) 0.0256(7) 0.0681(10)
Br2 0.0806(9) 0.1990(14) 0.0595(7) -0.0106(8) 0.0339(6) -0.0268(9)
Br3 0.0763(8) 0.0797(8) 0.0708(7) -0.0094(6) 0.0310(6) 0.0014(6)
Br4 0.0859(9) 0.0834(8) 0.0741(8) 0.0288(6) 0.0147(6) -0.0179(7)

loop_
_atom_type_symbol
_atom_type_description
_atom_type_scat_dispersion_real
_atom_type_scat_dispersion_imag
_atom_type_scat_source
C C 0.0033 0.0016 'International Tables Vol C Tables 4.2.6.8 and 6.1.1.4'
H H 0.0000 0.0000 'International Tables Vol C Tables 4.2.6.8 and 6.1.1.4'
N N 0.0061 0.0033 'International Tables Vol C Tables 4.2.6.8 and 6.1.1.4'
O O 0.0106 0.0060 'International Tables Vol C Tables 4.2.6.8 and 6.1.1.4'
F F 0.0171 0.0103 'International Tables Vol C Tables 4.2.6.8 and 6.1.1.4'
P P 0.1023 0.0942 'International Tables Vol C Tables 4.2.6.8 and 6.1.1.4'
Fe Fe 0.3463 0.8444 'International Tables Vol C Tables 4.2.6.8 and 6.1.1.4'
Br Br -0.2901 2.4595 'International Tables Vol C Tables 4.2.6.8 and 6.1.1.4'

loop_
_geom_angle_atom_site_label_1
_geom_angle_atom_site_label_2
_geom_angle_atom_site_label_3
_geom_angle
C5 C1 C2 106.7(14)
C5 C1 Fe1 71.9(7)
C2 C1 Fe1 67.7(7)
C5 C1 H1 126.6
C2 C1 H1 126.6
Fe1 C1 H1 126.6
C3 C2 C1 110.3(15)
C3 C2 Fe1 71.5(7)
C1 C2 Fe1 70.2(7)
C3 C2 H2 124.8
C1 C2 H2 124.8
Fe1 C2 H2 124.8
C2 C3 C4 107.1(12)
C2 C3 Fe1 68.2(6)
C4 C3 Fe1 69.5(6)
C2 C3 H3 126.5
C4 C3 H3 126.5
Fe1 C3 H3 126.5
C3 C4 C5 106.2(13)
C3 C4 Fe1 69.5(6)
C5 C4 Fe1 69.8(6)
C3 C4 H4 126.9
C5 C4 H4 126.9
Fe1 C4 H4 126.9
C1 C5 C4 109.6(13)
C1 C5 Fe1 69.4(7)
C4 C5 Fe1 68.1(6)
C1 C5 H5 125.1
C4 C5 H5 125.1
Fe1 C5 H5 125.1
C7 C6 C10 108.8(8)
C7 C6 Fe1 69.8(5)
C10 C6 Fe1 69.4(4)
C7 C6 H6 125.6
C10 C6 H6 125.6
Fe1 C6 H6 125.6
C8 C7 C6 107.7(8)
C8 C7 Fe1 70.1(5)
C6 C7 Fe1 69.2(5)
C8 C7 H7 126.1
C6 C7 H7 126.1
Fe1 C7 H7 126.1
C9 C8 C7 107.7(8)
C9 C8 Fe1 70.0(5)
C7 C8 Fe1 69.2(5)
C9 C8 H8 126.1
C7 C8 H8 126.1
Fe1 C8 H8 126.1
C8 C9 C10 110.0(8)
C8 C9 Fe1 70.1(5)
C10 C9 Fe1 68.8(4)
C8 C9 H9 125.0
C10 C9 H9 125.0
Fe1 C9 H9 125.0
C6 C10 C9 105.7(7)
C6 C10 C11 127.4(8)
C9 C10 C11 127.0(7)
C6 C10 Fe1 69.3(4)
C9 C10 Fe1 70.1(5)
C11 C10 Fe1 125.5(5)
C10 C11 N1 112.5(6)
C10 C11 H11A 109.1
N1 C11 H11A 109.1
C10 C11 H11B 109.1
N1 C11 H11B 109.1
H11A C11 H11B 107.8
C13 C12 N1 111.6(6)
C13 C12 H12A 109.3
N1 C12 H12A 109.3
C13 C12 H12B 109.3
N1 C12 H12B 109.3
H12A C12 H12B 108.0
C18 C13 C14 119.0(10)
C18 C13 C12 120.2(10)
C14 C13 C12 120.7(12)
C13 C14 C15 119.6(11)
C13 C14 H14 120.2
C15 C14 H14 120.2
C16 C15 C14 119.0(13)
C16 C15 H15 120.5
C14 C15 H15 120.5
C15 C16 C17 123.0(13)
C15 C16 N2 100.2(16)
C17 C16 N2 136.8(17)
C15 C16 N2' 143.8(17)
C17 C16 N2' 93.2(15)
N2 C16 N2' 43.9(12)
C16 C17 C18 117.1(12)
C16 C17 H17 121.5
C18 C17 H17 121.5
C13 C18 C17 121.9(10)
C13 C18 H18 119.1
C17 C18 H18 119.1
C24 C19 C20 122.2(13)
C24 C19 N3 107.4(17)
C20 C19 N3 130.5(19)
C24 C19 N3' 142.8(18)
C20 C19 N3' 95.0(19)
N3 C19 N3' 35.5(11)
C19 C20 C21 114.9(14)
C19 C20 H20 122.5
C21 C20 H20 122.5
C22 C21 C20 120.1(15)
C22 C21 H21 119.9
C20 C21 H21 119.9
C21 C22 C23 123.8(16)
C21 C22 H22 118.1
C23 C22 H22 118.1
C24 C23 C22 115.6(17)
C24 C23 H23 122.2
C22 C23 H23 122.2
C23 C24 C19 123.3(15)
C23 C24 H24 118.4
C19 C24 H24 118.4
O8 C25 C26 124.2(10)
O8 C25 C30 117.5(9)
C26 C25 C30 118.3(10)
C27 C26 C25 120.2(11)
C27 C26 H26 119.9
C25 C26 H26 119.9
C28 C27 C26 123.0(11)
C28 C27 Br1 119.4(11)
C26 C27 Br1 117.5(11)
C27 C28 C29 117.7(10)
C27 C28 Br2 125.2(10)
C29 C28 Br2 117.1(10)
C30 C29 C28 120.9(10)
C30 C29 H29 119.5
C28 C29 H29 119.5
C29 C30 O1 125.0(9)
C29 C30 C25 119.9(10)
O1 C30 C25 115.0(9)
O1 C31 C32 108.6(7)
O1 C31 H31A 110.0
C32 C31 H31A 110.0
O1 C31 H31B 110.0
C32 C31 H31B 110.0
H31A C31 H31B 108.4
O2 C32 C31 107.4(7)
O2 C32 H32A 110.2
C31 C32 H32A 110.2
O2 C32 H32B 110.2
C31 C32 H32B 110.2
H32A C32 H32B 108.5
O2 C33 C34 106.6(8)
O2 C33 H33A 110.4
C34 C33 H33A 110.4
O2 C33 H33B 110.4
C34 C33 H33B 110.4
H33A C33 H33B 108.6
O3 C34 C33 111.9(7)
O3 C34 H34A 109.2
C33 C34 H34A 109.2
O3 C34 H34B 109.2
C33 C34 H34B 109.2
H34A C34 H34B 107.9
O3 C35 C36 110.6(7)
O3 C35 H35A 109.5
C36 C35 H35A 109.5
O3 C35 H35B 109.5
C36 C35 H35B 109.5
H35A C35 H35B 108.1
O4 C36 C35 105.2(7)
O4 C36 H36A 110.7
C35 C36 H36A 110.7
O4 C36 H36B 110.7
C35 C36 H36B 110.7
H36A C36 H36B 108.8
O4 C37 C38 126.7(8)
O4 C37 C42 115.5(9)
C38 C37 C42 117.8(9)
C39 C38 C37 122.1(8)
C39 C38 H38 118.9
C37 C38 H38 118.9
C38 C39 C40 117.9(8)
C38 C39 Br3 118.3(7)
C40 C39 Br3 123.9(8)
C41 C40 C39 120.5(8)
C41 C40 Br4 121.1(7)
C39 C40 Br4 118.4(8)
C42 C41 C40 122.5(8)
C42 C41 H41 118.8
C40 C41 H41 118.8
C41 C42 O5 126.2(8)
C41 C42 C37 119.3(9)
O5 C42 C37 114.5(9)
O5 C43 C44 105.0(7)
O5 C43 H43A 110.7
C44 C43 H43A 110.7
O5 C43 H43B 110.7
C44 C43 H43B 110.7
H43A C43 H43B 108.8
O6 C44 C43 115.3(8)
O6 C44 H44A 108.5
C43 C44 H44A 108.5
O6 C44 H44B 108.5
C43 C44 H44B 108.5
H44A C44 H44B 107.5
O6 C45 C46 117.5(11)
O6 C45 H45A 107.9
C46 C45 H45A 107.9
O6 C45 H45B 107.9
C46 C45 H45B 107.9
H45A C45 H45B 107.2
O7 C46 C45 113.4(10)
O7 C46 H46A 108.9
C45 C46 H46A 108.9
O7 C46 H46B 108.9
C45 C46 H46B 108.9
H46A C46 H46B 107.7
O7 C47 C48 115.7(8)
O7 C47 H47A 108.3
C48 C47 H47A 108.3
O7 C47 H47B 108.3
C48 C47 H47B 108.3
H47A C47 H47B 107.4
O8 C48 C47 108.8(7)
O8 C48 H48A 109.9
C47 C48 H48A 109.9
O8 C48 H48B 109.9
C47 C48 H48B 109.9
H48A C48 H48B 108.3
C12 N1 C11 114.5(6)
C12 N1 H1A 108.6
C11 N1 H1A 108.6
C12 N1 H1B 108.6
C11 N1 H1B 108.6
H1A N1 H1B 107.6
N3 N2 C16 104.1(18)
N2 N3 C19 110(2)
N2' N3' C19 94(3)
N3' N2' C16 90(3)
C30 O1 C31 114.6(7)
C33 O2 C32 109.7(7)
C34 O3 C35 113.6(7)
C37 O4 C36 116.0(6)
C42 O5 C43 115.9(7)
C45 O6 C44 115.0(10)
C46 O7 C47 115.5(8)
C25 O8 C48 116.9(7)
F3 P1 F1 179.1(3)
F3 P1 F4 88.9(3)
F1 P1 F4 90.4(3)
F3 P1 F5 90.8(3)
F1 P1 F5 89.7(3)
F4 P1 F5 90.5(3)
F3 P1 F6 89.5(3)
F1 P1 F6 90.1(3)
F4 P1 F6 89.7(3)
F5 P1 F6 179.7(3)
F3 P1 F2 91.0(3)
F1 P1 F2 89.8(3)
F4 P1 F2 179.8(4)
F5 P1 F2 89.4(3)
F6 P1 F2 90.4(3)
C2 Fe1 C1 42.1(4)
C2 Fe1 C3 40.3(5)
C1 Fe1 C3 69.8(5)
C2 Fe1 C4 68.4(6)
C1 Fe1 C4 69.2(5)
C3 Fe1 C4 41.1(4)
C2 Fe1 C6 124.5(5)
C1 Fe1 C6 105.8(5)
C3 Fe1 C6 161.1(6)
C4 Fe1 C6 156.1(5)
C2 Fe1 C10 161.6(5)
C1 Fe1 C10 122.8(4)
C3 Fe1 C10 156.4(6)
C4 Fe1 C10 120.5(4)
C6 Fe1 C10 41.3(3)
C2 Fe1 C7 106.9(5)
C1 Fe1 C7 119.8(5)
C3 Fe1 C7 124.1(5)
C4 Fe1 C7 161.9(5)
C6 Fe1 C7 41.0(3)
C10 Fe1 C7 69.6(3)
C2 Fe1 C5 67.4(6)
C1 Fe1 C5 38.7(4)
C3 Fe1 C5 68.9(4)
C4 Fe1 C5 42.1(4)
C6 Fe1 C5 119.8(4)
C10 Fe1 C5 107.5(4)
C7 Fe1 C5 154.0(5)
C2 Fe1 C9 155.7(5)
C1 Fe1 C9 161.5(4)
C3 Fe1 C9 121.7(5)
C4 Fe1 C9 108.9(4)
C6 Fe1 C9 68.0(3)
C10 Fe1 C9 41.1(3)
C7 Fe1 C9 67.8(3)
C5 Fe1 C9 127.8(5)
C2 Fe1 C8 120.6(5)
C1 Fe1 C8 156.0(5)
C3 Fe1 C8 107.6(4)
C4 Fe1 C8 125.3(4)
C6 Fe1 C8 68.6(3)
C10 Fe1 C8 69.2(3)
C7 Fe1 C8 40.7(3)
C5 Fe1 C8 164.3(5)
C9 Fe1 C8 39.9(3)

loop_
_geom_bond_atom_site_label_1
_geom_bond_atom_site_label_2
_geom_bond_distance
C1 C5 1.347(14)
C1 C2 1.437(15)
C1 Fe1 2.016(11)
C1 H1 1.0000
C2 C3 1.379(16)
C2 Fe1 1.982(11)
C2 H2 1.0000
C3 C4 1.421(16)
C3 Fe1 2.024(9)
C3 H3 1.0000
C4 C5 1.461(13)
C4 Fe1 2.024(10)
C4 H4 1.0000
C5 Fe1 2.047(10)
C5 H5 1.0000
C6 C7 1.429(11)
C6 C10 1.436(10)
C6 Fe1 2.036(8)
C6 H6 1.0000
C7 C8 1.427(11)
C7 Fe1 2.045(9)
C7 H7 1.0000
C8 C9 1.403(10)
C8 Fe1 2.056(8)
C8 H8 1.0000
C9 C10 1.436(10)
C9 Fe1 2.056(8)
C9 H9 1.0000
C10 C11 1.453(9)
C10 Fe1 2.038(8)
C11 N1 1.514(8)
C11 H11A 0.9900
C11 H11B 0.9900
C12 C13 1.465(11)
C12 N1 1.493(8)
C12 H12A 0.9900
C12 H12B 0.9900
C13 C18 1.372(12)
C13 C14 1.401(12)
C14 C15 1.412(14)
C14 H14 0.9500
C15 C16 1.351(16)
C15 H15 0.9500
C16 C17 1.390(16)
C16 N2 1.489(16)
C16 N2' 1.74(4)
C17 C18 1.402(13)
C17 H17 0.9500
C18 H18 0.9500
C19 C24 1.386(17)
C19 C20 1.408(16)
C19 N3 1.515(16)
C19 N3' 1.58(4)
C20 C21 1.428(16)
C20 H20 0.9500
C21 C22 1.378(17)
C21 H21 0.9500
C22 C23 1.400(18)
C22 H22 0.9500
C23 C24 1.345(16)
C23 H23 0.9500
C24 H24 0.9500
C25 O8 1.350(10)
C25 C26 1.390(11)
C25 C30 1.410(11)
C26 C27 1.356(13)
C26 H26 0.9500
C27 C28 1.355(14)
C27 Br1 1.931(11)
C28 C29 1.407(12)
C28 Br2 1.894(10)
C29 C30 1.369(10)
C29 H29 0.9500
C30 O1 1.380(9)
C31 O1 1.449(9)
C31 C32 1.502(10)
C31 H31A 0.9900
C31 H31B 0.9900
C32 O2 1.429(9)
C32 H32A 0.9900
C32 H32B 0.9900
C33 O2 1.427(9)
C33 C34 1.520(11)
C33 H33A 0.9900
C33 H33B 0.9900
C34 O3 1.392(9)
C34 H34A 0.9900
C34 H34B 0.9900
C35 O3 1.416(8)
C35 C36 1.510(10)
C35 H35A 0.9900
C35 H35B 0.9900
C36 O4 1.450(8)
C36 H36A 0.9900
C36 H36B 0.9900
C37 O4 1.361(9)
C37 C38 1.392(10)
C37 C42 1.436(10)
C38 C39 1.372(10)
C38 H38 0.9500
C39 C40 1.403(11)
C39 Br3 1.883(8)
C40 C41 1.364(10)
C40 Br4 1.923(8)
C41 C42 1.331(10)
C41 H41 0.9500
C42 O5 1.353(9)
C43 O5 1.462(8)
C43 C44 1.510(11)
C43 H43A 0.9900
C43 H43B 0.9900
C44 O6 1.412(10)
C44 H44A 0.9900
C44 H44B 0.9900
C45 O6 1.245(11)
C45 C46 1.522(15)
C45 H45A 0.9900
C45 H45B 0.9900
C46 O7 1.316(11)
C46 H46A 0.9900
C46 H46B 0.9900
C47 O7 1.404(9)
C47 C48 1.489(10)
C47 H47A 0.9900
C47 H47B 0.9900
C48 O8 1.443(9)
C48 H48A 0.9900
C48 H48B 0.9900
N1 H1A 0.9200
N1 H1B 0.9200
N2 N3 1.254(16)
N3' N2' 1.250(19)
F1 P1 1.589(5)
F2 P1 1.607(5)
F3 P1 1.586(5)
F4 P1 1.593(5)
F5 P1 1.594(5)
F6 P1 1.605(5)
